data_7133800
loop_
_publ_author_name
'Tang, Beili'
'Ju, Shaoying'
'Yan, Weili'
'Chen, Ting'
'Stephan, Douglas W.'
'Wu, Yile'

_publ_section_title
;
 Reactivity of <i>N</i>-(isocyanoimino)triphenylphosphorane toward group
 13 Lewis acids.
;
_journal_issue 88
_journal_name_full 'Chemical communications (Cambridge, England)'
_journal_page_first 12932
_journal_page_last 12935
_journal_paper_doi 10.1039/d4cc04490h
_journal_volume 60
_journal_year 2024
_chemical_formula_moiety 'C50 H30 Al F10 N4 P2, Al C12 Cl2 F10, 1.9(C7 H8), C6 H5 F'
_chemical_formula_sum 'C81.3 H50.2 Al2 Cl2 F21 N4 P2'
_chemical_formula_weight 1668.85
_space_group_crystal_system monoclinic
_space_group_IT_number 14
_space_group_name_Hall '-P 2ybc'
_space_group_name_H-M_alt 'P 1 21/c 1'
_atom_sites_solution_hydrogens geom
_atom_sites_solution_primary dual
_audit_creation_date 2024-06-02
_audit_creation_method
;
Olex2 1.5
(compiled 2024.02.16 svn.r378c4104 for OlexSys, GUI svn.r6928)
;
_audit_update_record
;
2024-08-26 deposited with the CCDC.	2024-10-01 downloaded from the CCDC.
;
_cell_angle_alpha 90
_cell_angle_beta 109.490(2)
_cell_angle_gamma 90
_cell_formula_units_Z 4
_cell_length_a 15.3044(6)
_cell_length_b 25.9421(11)
_cell_length_c 19.9557(8)
_cell_measurement_reflns_used 9693
_cell_measurement_temperature 150.0
_cell_measurement_theta_max 68.313
_cell_measurement_theta_min 2.902
_cell_volume 7469.0(5)
_computing_cell_refinement 'SAINT V8.40B (?, 2016)'
_computing_data_reduction 'SAINT V8.40B (?, 2016)'
_computing_molecular_graphics 'Olex2 1.5 (Dolomanov et al., 2009)'
_computing_publication_material 'Olex2 1.5 (Dolomanov et al., 2009)'
_computing_structure_refinement 'SHELXL 2018/3 (Sheldrick, 2015)'
_computing_structure_solution 'SHELXT 2018/2 (Sheldrick, 2018)'
_diffrn_ambient_temperature 150.0
_diffrn_measured_fraction_theta_full 0.999
_diffrn_measured_fraction_theta_max 0.995
_diffrn_measurement_device_type 'Bruker APEX-II CCD'
_diffrn_measurement_method '\f and \w scans'
_diffrn_radiation_type CuK\a
_diffrn_radiation_wavelength 1.54178
_diffrn_reflns_av_R_equivalents 0.0732
_diffrn_reflns_av_unetI/netI 0.0211
_diffrn_reflns_Laue_measured_fraction_full 0.999
_diffrn_reflns_Laue_measured_fraction_max 0.995
_diffrn_reflns_limit_h_max 18
_diffrn_reflns_limit_h_min -18
_diffrn_reflns_limit_k_max 31
_diffrn_reflns_limit_k_min -31
_diffrn_reflns_limit_l_max 24
_diffrn_reflns_limit_l_min -24
_diffrn_reflns_number 318927
_diffrn_reflns_point_group_measured_fraction_full 0.999
_diffrn_reflns_point_group_measured_fraction_max 0.995
_diffrn_reflns_theta_full 67.679
_diffrn_reflns_theta_max 68.588
_diffrn_reflns_theta_min 2.901
_diffrn_source_current 1.2
_diffrn_source_power 0.06
_diffrn_source_voltage 50.0
_diffrn_standards_number 0
_exptl_absorpt_coefficient_mu 2.312
_exptl_absorpt_correction_T_max 0.7531
_exptl_absorpt_correction_T_min 0.6734
_exptl_absorpt_correction_type multi-scan
_exptl_absorpt_process_details
;
SADABS-2016/2 (Bruker,2016/2) was used for absorption correction.
wR2(int) was 0.0922 before and 0.0725 after correction.
The Ratio of minimum to maximum transmission is 0.8942.
The \l/2 correction factor is Not present.
;
_exptl_crystal_colour 'clear light yellow'
_exptl_crystal_colour_lustre clear
_exptl_crystal_colour_modifier light
_exptl_crystal_colour_primary yellow
_exptl_crystal_density_diffrn 1.484
_exptl_crystal_description block
_exptl_crystal_F_000 3380
_exptl_crystal_size_max 0.13
_exptl_crystal_size_mid 0.1
_exptl_crystal_size_min 0.09
_refine_diff_density_max 0.539
_refine_diff_density_min -0.419
_refine_diff_density_rms 0.058
_refine_ls_extinction_method none
_refine_ls_goodness_of_fit_ref 1.097
_refine_ls_hydrogen_treatment constr
_refine_ls_matrix_type full
_refine_ls_number_parameters 1150
_refine_ls_number_reflns 13718
_refine_ls_number_restraints 270
_refine_ls_restrained_S_all 1.111
_refine_ls_R_factor_all 0.0503
_refine_ls_R_factor_gt 0.0445
_refine_ls_shift/su_max 0.001
_refine_ls_shift/su_mean 0.000
_refine_ls_structure_factor_coef Fsqd
_refine_ls_weighting_details 'w=1/[\s^2^(Fo^2^)+(0.0574P)^2^+5.5229P] where P=(Fo^2^+2Fc^2^)/3'
_refine_ls_weighting_scheme calc
_refine_ls_wR_factor_gt 0.1163
_refine_ls_wR_factor_ref 0.1196
_reflns_Friedel_coverage 0.000
_reflns_number_gt 12022
_reflns_number_total 13718
_reflns_threshold_expression 'I > 2\s(I)'
_cod_data_source_file d4cc04490h2.cif
_cod_data_source_block 5f
_cod_depositor_comments 'Adding full bibliography for 7133795--7133800.cif.'
_cod_original_formula_sum 'C81.30 H50.20 Al2 Cl2 F21 N4 P2'
_cod_database_code 7133800
_shelx_shelxl_version_number 2018/3
_shelx_space_group_comment
;
The symmetry employed for this shelxl refinement is uniquely defined
by the following loop, which should always be used as a source of
symmetry information in preference to the above space-group names.
They are only intended as comments.
;
_shelx_estimated_absorpt_t_max 0.819
_shelx_estimated_absorpt_t_min 0.753
_olex2_refinement_description
;
1. Fixed Uiso
 At 1.2 times of:
  All C(H) groups
 At 1.5 times of:
  All C(H,H,H) groups
2. Restrained distances
 F22-C02W \\sim F23-C75
 with sigma of 0.02
 C02W-C02T \\sim C75-C74
 with sigma of 0.02
 C02W-C02Y \\sim C75-C72
 with sigma of 0.02
 C02T-C02U \\sim C74-C02V
 with sigma of 0.02
 C02U-C02R \\sim C02V-C51
 with sigma of 0.02
 C02R-C02X \\sim C51-C73
 with sigma of 0.02
 C02X-C02Y \\sim C73-C72
 with sigma of 0.02
 F22-C02T \\sim F23-C74
 with sigma of 0.04
 F22-C02Y \\sim F23-C72
 with sigma of 0.04
 C02W-C02U \\sim C75-C02V
 with sigma of 0.04
 C02W-C02X \\sim C75-C73
 with sigma of 0.04
 C02T-C02R \\sim C74-C51
 with sigma of 0.04
 C02T-C02Y \\sim C74-C72
 with sigma of 0.04
 C02U-C02X \\sim C02V-C73
 with sigma of 0.04
 C02R-C02Y \\sim C51-C72
 with sigma of 0.04
 F23-C75 \\sim F21-C5A
 with sigma of 0.02
 C75-C74 \\sim C5A-C4A
 with sigma of 0.02
 C75-C72 \\sim C5A-C1A
 with sigma of 0.02
 C74-C02V \\sim C4A-C76
 with sigma of 0.02
 C02V-C51 \\sim C76-C3A
 with sigma of 0.02
 C51-C73 \\sim C3A-C2A
 with sigma of 0.02
 C73-C72 \\sim C2A-C1A
 with sigma of 0.02
 F23-C74 \\sim F21-C4A
 with sigma of 0.04
 F23-C72 \\sim F21-C1A
 with sigma of 0.04
 C75-C02V \\sim C5A-C76
 with sigma of 0.04
 C75-C73 \\sim C5A-C2A
 with sigma of 0.04
 C74-C51 \\sim C4A-C3A
 with sigma of 0.04
 C74-C72 \\sim C4A-C1A
 with sigma of 0.04
 C02V-C73 \\sim C76-C2A
 with sigma of 0.04
 C51-C72 \\sim C3A-C1A
 with sigma of 0.04
 C032-C033 \\sim C81-C77
 with sigma of 0.02
 C032-C02Z \\sim C81-C78
 with sigma of 0.02
 C033-C035 \\sim C77-C79
 with sigma of 0.02
 C035-C031 \\sim C79-C80
 with sigma of 0.02
 C031-C030 \\sim C80-C40
 with sigma of 0.02
 C030-C02Z \\sim C40-C78
 with sigma of 0.02
 C02Z-C034 \\sim C78-C0
 with sigma of 0.02
 C032-C035 \\sim C81-C79
 with sigma of 0.04
 C032-C030 \\sim C81-C40
 with sigma of 0.04
 C032-C034 \\sim C81-C0
 with sigma of 0.04
 C033-C031 \\sim C77-C80
 with sigma of 0.04
 C033-C02Z \\sim C77-C78
 with sigma of 0.04
 C035-C030 \\sim C79-C40
 with sigma of 0.04
 C031-C02Z \\sim C80-C78
 with sigma of 0.04
 C030-C034 \\sim C40-C0
 with sigma of 0.04
3. Uiso/Uaniso restraints and constraints
F23 \\sim C75 \\sim C74 \\sim C72 \\sim C02V \\sim C73 \\sim C51: within 2A
with sigma of 0.01 and sigma for terminal atoms of 0.02 within 2A
F21 \\sim C5A \\sim C4A \\sim C1A \\sim C76 \\sim C2A \\sim C3A: within 2A with
sigma of 0.01 and sigma for terminal atoms of 0.02 within 2A
F22 \\sim C02W \\sim C02T \\sim C02Y \\sim C02U \\sim C02X \\sim C02R: within
2A with sigma of 0.01 and sigma for terminal atoms of 0.02 within 2A
Uanis(C80) \\sim Ueq, Uanis(C0) \\sim Ueq, Uanis(C78) \\sim Ueq, Uanis(C40)
\\sim Ueq, Uanis(C81) \\sim Ueq, Uanis(C77) \\sim Ueq, Uanis(C79) \\sim Ueq:
with sigma of 0.01 and sigma for terminal atoms of 0.02
Uanis(C034) \\sim Ueq, Uanis(C032) \\sim Ueq, Uanis(C033) \\sim Ueq,
Uanis(C02Z) \\sim Ueq, Uanis(C035) \\sim Ueq, Uanis(C030) \\sim Ueq,
Uanis(C031) \\sim Ueq: with sigma of 0.01 and sigma for terminal atoms of 0.02
4. Others
 Fixed Sof: F22(0.5) C02W(0.5) C02T(0.5) H02T(0.5) C02U(0.5) H02U(0.5)
 C02R(0.5) H02R(0.5) C02X(0.5) H02X(0.5) C02Y(0.5) H02Y(0.5) C032(0.6)
 H032(0.6) C033(0.6) H033(0.6) C035(0.6) H035(0.6) C031(0.6) H031(0.6)
 C030(0.6) H030(0.6) C02Z(0.6) C034(0.6) H03A(0.6) H03B(0.6) H03C(0.6) F23(0.3)
 C75(0.3) C74(0.3) H74(0.3) C02V(0.3) H02V(0.3) C51(0.3) H51(0.3) C73(0.3)
 H73(0.3) C72(0.3) H72(0.3) F21(0.2) C5A(0.2) C4A(0.2) H4A(0.2) C76(0.2)
 H76(0.2) C3A(0.2) H3A(0.2) C2A(0.2) H2A(0.2) C1A(0.2) H1A(0.2) C0(0.3)
 H0A(0.3) H0B(0.3) H0C(0.3) C80(0.3) H80(0.3) C79(0.3) H79(0.3) C77(0.3)
 H77(0.3) C81(0.3) H81(0.3) C78(0.3) C40(0.3) H40(0.3)
5.a Aromatic/amide H refined with riding coordinates:
 C41(H41), C26(H26), C45(H45), C31(H31), C27(H27), C34(H34), C14(H14),
 C10(H10), C47(H47), C44(H44), C22(H22), C28(H28), C42(H42), C38(H38), C43(H43),
  C35(H35), C12(H12), C36(H36), C25(H25), C52(H52), C24(H24), C23(H23),
 C13(H13), C30(H30), C48(H48), C11(H11), C49(H49), C37(H37), C29(H29), C54(H54),
  C50(H50), C58(H58), C57(H57), C53(H53), C59(H59), C02T(H02T), C02U(H02U),
 C02R(H02R), C02X(H02X), C02Y(H02Y), C032(H032), C033(H033), C035(H035),
 C031(H031), C030(H030), C74(H74), C02V(H02V), C51(H51), C73(H73), C72(H72),
 C4A(H4A), C76(H76), C3A(H3A), C2A(H2A), C1A(H1A), C80(H80), C79(H79), C77(H77),
  C81(H81), C40(H40)
5.b Fitted hexagon refined as free rotating group:
 C02W(C02T,C02U,C02R,C02X,C02Y), C032(C033,C035,C031,C030,C02Z), C75(C74,C02V,
 C51,C73,C72), C5A(C4A,C76,C3A,C2A,C1A), C80(C79,C77,C81,C78,C40)
5.c Idealised Me refined as rotating group:
 C56(H56A,H56B,H56C), C034(H03A,H03B,H03C), C0(H0A,H0B,H0C)
;
_olex2_submission_special_instructions 'No special instructions were received'

loop_
_space_group_symop_operation_xyz
'x, y, z'
'-x, y+1/2, -z+1/2'
'-x, -y, -z'
'x, -y-1/2, z-1/2'

loop_
_atom_site_label
_atom_site_type_symbol
_atom_site_fract_x
_atom_site_fract_y
_atom_site_fract_z
_atom_site_U_iso_or_equiv
_atom_site_adp_type
_atom_site_occupancy
_atom_site_site_symmetry_order
_atom_site_calc_flag
_atom_site_refinement_flags_posn
_atom_site_refinement_flags_adp
_atom_site_refinement_flags_occupancy
_atom_site_disorder_assembly
_atom_site_disorder_group
P2 P 0.75679(3) 0.14136(2) 0.56040(3) 0.02150(11) Uani 1 1 d . . . . .
P1 P 0.37452(3) 0.12630(2) 0.36731(3) 0.02248(11) Uani 1 1 d . . . . .
Al1 Al 0.55661(4) 0.18888(2) 0.46271(3) 0.02134(13) Uani 1 1 d . . . . .
Cl1 Cl 1.01413(4) 0.41409(3) 0.68720(4) 0.05255(17) Uani 1 1 d . . . . .
Cl2 Cl 0.93889(5) 0.51142(3) 0.77545(3) 0.05464(18) Uani 1 1 d . . . . .
Al2 Al 0.92321(5) 0.47950(3) 0.67186(3) 0.03287(15) Uani 1 1 d . . . . .
F6 F 0.45546(9) 0.29817(5) 0.45087(7) 0.0381(3) Uani 1 1 d . . . . .
F5 F 0.63744(9) 0.30393(5) 0.47958(7) 0.0393(3) Uani 1 1 d . . . . .
F16 F 0.76494(10) 0.50163(6) 0.51795(7) 0.0444(3) Uani 1 1 d . . . . .
F11 F 1.07999(9) 0.49433(6) 0.59241(8) 0.0437(3) Uani 1 1 d . . . . .
F1 F 0.57870(12) 0.16684(6) 0.31538(8) 0.0489(4) Uani 1 1 d . . . . .
F10 F 0.53390(11) 0.15628(6) 0.60717(8) 0.0486(4) Uani 1 1 d . . . . .
F20 F 0.79946(11) 0.40614(6) 0.72695(8) 0.0508(4) Uani 1 1 d . . . . .
F15 F 0.82616(10) 0.58251(6) 0.62393(9) 0.0472(4) Uani 1 1 d . . . . .
F7 F 0.37472(11) 0.34409(6) 0.53465(9) 0.0518(4) Uani 1 1 d . . . . .
F14 F 0.83974(11) 0.65505(6) 0.53170(10) 0.0551(4) Uani 1 1 d . . . . .
F12 F 1.09560(11) 0.56863(7) 0.50446(9) 0.0531(4) Uani 1 1 d . . . . .
F4 F 0.70813(12) 0.35932(6) 0.39688(9) 0.0551(4) Uani 1 1 d . . . . .
F13 F 0.97284(12) 0.64811(6) 0.47084(9) 0.0550(4) Uani 1 1 d . . . . .
N1 N 0.48426(11) 0.12957(6) 0.41848(8) 0.0224(3) Uani 1 1 d . . . . .
N2 N 0.64895(11) 0.13898(6) 0.50582(8) 0.0224(3) Uani 1 1 d . . . . .
F2 F 0.64474(14) 0.22417(7) 0.23116(9) 0.0642(5) Uani 1 1 d . . . . .
F3 F 0.70852(14) 0.32002(7) 0.27024(10) 0.0667(5) Uani 1 1 d . . . . .
F8 F 0.37919(15) 0.29891(8) 0.65831(10) 0.0714(5) Uani 1 1 d . . . . .
F9 F 0.45835(15) 0.20476(8) 0.69372(9) 0.0715(5) Uani 1 1 d . . . . .
N3 N 0.62190(11) 0.08778(6) 0.48703(9) 0.0243(3) Uani 1 1 d . . . . .
F17 F 0.58785(12) 0.47545(9) 0.46814(10) 0.0803(6) Uani 1 1 d . . . . .
N4 N 0.47997(13) -0.00765(7) 0.40732(10) 0.0345(4) Uani 1 1 d . . . . .
F19 F 0.62016(14) 0.37990(8) 0.67495(12) 0.0748(6) Uani 1 1 d . . . . .
F18 F 0.51305(13) 0.41420(10) 0.54530(14) 0.0953(8) Uani 1 1 d . . . . .
C1 C 0.53794(14) 0.08546(8) 0.44330(10) 0.0230(4) Uani 1 1 d . . . . .
C21 C 0.83223(14) 0.11101(8) 0.51997(11) 0.0253(4) Uani 1 1 d . . . . .
C32 C 0.35912(14) 0.10299(8) 0.27958(10) 0.0261(4) Uani 1 1 d . . . . .
C2 C 0.50441(14) 0.03366(8) 0.42314(10) 0.0256(4) Uani 1 1 d . . . . .
C15 C 0.50017(14) 0.22510(8) 0.52630(11) 0.0269(4) Uani 1 1 d . . . . .
C33 C 0.31279(14) 0.08629(8) 0.40974(11) 0.0271(4) Uani 1 1 d . . . . .
C39 C 0.77060(14) 0.11252(8) 0.64459(10) 0.0249(4) Uani 1 1 d . . . . .
C9 C 0.78473(13) 0.20817(8) 0.57417(10) 0.0243(4) Uani 1 1 d . . . . .
C3 C 0.60206(13) 0.23318(8) 0.39979(11) 0.0263(4) Uani 1 1 d . . . . .
C46 C 0.32981(14) 0.19026(8) 0.35900(11) 0.0273(4) Uani 1 1 d . . . . .
C8 C 0.63736(15) 0.28258(9) 0.41824(11) 0.0303(4) Uani 1 1 d . . . . .
C41 C 0.84829(15) 0.12494(9) 0.70326(11) 0.0303(5) Uani 1 1 d . . . . .
H41 H 0.893029 0.148660 0.698316 0.036 Uiso 1 1 calc R U . . .
C26 C 0.80725(16) 0.11084(9) 0.44610(12) 0.0324(5) Uani 1 1 d . . . . .
H26 H 0.750068 0.125569 0.417663 0.039 Uiso 1 1 calc R U . . .
C61 C 0.73317(16) 0.47156(9) 0.56030(12) 0.0346(5) Uani 1 1 d . . . . .
C60 C 0.79137(15) 0.45638(8) 0.62625(11) 0.0303(4) Uani 1 1 d . . . . .
C45 C 0.70473(15) 0.07795(8) 0.65233(11) 0.0300(4) Uani 1 1 d . . . . .
H45 H 0.651771 0.069501 0.612716 0.036 Uiso 1 1 calc R U . . .
C66 C 0.95160(15) 0.53463(9) 0.61226(12) 0.0326(5) Uani 1 1 d . . . . .
C31 C 0.27107(16) 0.10767(9) 0.22815(12) 0.0343(5) Uani 1 1 d . . . . .
H31 H 0.222554 0.124380 0.239486 0.041 Uiso 1 1 calc R U . . .
C67 C 1.01895(15) 0.53373(9) 0.58009(12) 0.0342(5) Uani 1 1 d . . . . .
C27 C 0.43080(16) 0.07987(9) 0.26198(11) 0.0316(5) Uani 1 1 d . . . . .
H27 H 0.490995 0.077267 0.296381 0.038 Uiso 1 1 calc R U . . .
C20 C 0.45829(15) 0.27367(9) 0.51087(11) 0.0296(4) Uani 1 1 d . . . . .
C34 C 0.34158(16) 0.08622(10) 0.48368(12) 0.0347(5) Uani 1 1 d . . . . .
H34 H 0.393881 0.106060 0.510161 0.042 Uiso 1 1 calc R U . . .
C14 C 0.75376(15) 0.23602(8) 0.62165(11) 0.0301(4) Uani 1 1 d . . . . .
H14 H 0.718090 0.219441 0.646235 0.036 Uiso 1 1 calc R U . . .
C10 C 0.83654(15) 0.23247(9) 0.53778(12) 0.0327(5) Uani 1 1 d . . . . .
H10 H 0.857159 0.213762 0.504937 0.039 Uiso 1 1 calc R U . . .
C47 C 0.35319(15) 0.22478(9) 0.31403(11) 0.0324(5) Uani 1 1 d . . . . .
H47 H 0.392081 0.214084 0.288171 0.039 Uiso 1 1 calc R U . . .
C71 C 0.89450(16) 0.57729(9) 0.59525(13) 0.0356(5) Uani 1 1 d . . . . .
C4 C 0.60835(16) 0.21522(9) 0.33751(13) 0.0339(5) Uani 1 1 d . . . . .
C7 C 0.67418(16) 0.31200(9) 0.37647(14) 0.0381(5) Uani 1 1 d . . . . .
C44 C 0.71712(17) 0.05600(9) 0.71830(12) 0.0355(5) Uani 1 1 d . . . . .
H44 H 0.672453 0.032459 0.723789 0.043 Uiso 1 1 calc R U . . .
C16 C 0.49644(16) 0.20397(9) 0.58786(13) 0.0359(5) Uani 1 1 d . . . . .
C22 C 0.91631(15) 0.08953(9) 0.56141(12) 0.0314(5) Uani 1 1 d . . . . .
H22 H 0.933565 0.089786 0.611770 0.038 Uiso 1 1 calc R U . . .
C28 C 0.41363(19) 0.06069(10) 0.19387(13) 0.0408(6) Uani 1 1 d . . . . .
H28 H 0.462260 0.044999 0.181533 0.049 Uiso 1 1 calc R U . . .
C69 C 0.96746(17) 0.61190(9) 0.51749(13) 0.0390(5) Uani 1 1 d . . . . .
C42 C 0.85957(16) 0.10249(10) 0.76849(12) 0.0372(5) Uani 1 1 d . . . . .
H42 H 0.912484 0.110597 0.808325 0.045 Uiso 1 1 calc R U . . .
C38 C 0.23629(16) 0.05678(9) 0.37112(13) 0.0361(5) Uani 1 1 d . . . . .
H38 H 0.216881 0.056149 0.320668 0.043 Uiso 1 1 calc R U . . .
C68 C 1.02872(16) 0.57122(10) 0.53432(13) 0.0382(5) Uani 1 1 d . . . . .
C43 C 0.79397(17) 0.06820(10) 0.77593(12) 0.0376(5) Uani 1 1 d . . . . .
H43 H 0.801949 0.053031 0.820914 0.045 Uiso 1 1 calc R U . . .
C35 C 0.29400(17) 0.05722(10) 0.51882(13) 0.0402(5) Uani 1 1 d . . . . .
H35 H 0.313845 0.057040 0.569286 0.048 Uiso 1 1 calc R U . . .
C65 C 0.74860(17) 0.42498(9) 0.66205(13) 0.0370(5) Uani 1 1 d . . . . .
C12 C 0.82740(17) 0.31183(9) 0.59701(14) 0.0393(5) Uani 1 1 d . . . . .
H12 H 0.842318 0.347356 0.604921 0.047 Uiso 1 1 calc R U . . .
C36 C 0.21752(18) 0.02857(10) 0.48000(14) 0.0422(6) Uani 1 1 d . . . . .
H36 H 0.184674 0.008916 0.503987 0.051 Uiso 1 1 calc R U . . .
C25 C 0.86640(18) 0.08902(10) 0.41440(13) 0.0401(6) Uani 1 1 d . . . . .
H25 H 0.849833 0.089024 0.364086 0.048 Uiso 1 1 calc R U . . .
C19 C 0.41708(16) 0.29857(9) 0.55348(14) 0.0376(5) Uani 1 1 d . . . . .
C52 C 0.27123(16) 0.20549(10) 0.39596(13) 0.0371(5) Uani 1 1 d . . . . .
H52 H 0.254866 0.181921 0.426228 0.045 Uiso 1 1 calc R U . . .
C70 C 0.89979(17) 0.61545(9) 0.54849(14) 0.0401(6) Uani 1 1 d . . . . .
C24 C 0.94940(18) 0.06726(10) 0.45566(14) 0.0417(6) Uani 1 1 d . . . . .
H24 H 0.989146 0.051902 0.433561 0.050 Uiso 1 1 calc R U . . .
C23 C 0.97478(17) 0.06777(10) 0.52904(14) 0.0393(5) Uani 1 1 d . . . . .
H23 H 1.032259 0.053221 0.557225 0.047 Uiso 1 1 calc R U . . .
C13 C 0.77500(17) 0.28773(9) 0.63291(12) 0.0368(5) Uani 1 1 d . . . . .
H13 H 0.753815 0.306798 0.665143 0.044 Uiso 1 1 calc R U . . .
C30 C 0.25508(18) 0.08780(11) 0.16071(12) 0.0434(6) Uani 1 1 d . . . . .
H30 H 0.195176 0.090311 0.125897 0.052 Uiso 1 1 calc R U . . .
C48 C 0.31929(18) 0.27475(10) 0.30735(14) 0.0422(6) Uani 1 1 d . . . . .
H48 H 0.335670 0.298588 0.277393 0.051 Uiso 1 1 calc R U . . .
C6 C 0.67563(18) 0.29213(10) 0.31317(14) 0.0427(6) Uani 1 1 d . . . . .
C11 C 0.85769(17) 0.28439(9) 0.55010(14) 0.0397(5) Uani 1 1 d . . . . .
H11 H 0.893538 0.301158 0.525811 0.048 Uiso 1 1 calc R U . . .
C49 C 0.26172(18) 0.28985(10) 0.34425(15) 0.0471(6) Uani 1 1 d . . . . .
H49 H 0.238730 0.324153 0.339605 0.057 Uiso 1 1 calc R U . . .
C37 C 0.18877(18) 0.02840(11) 0.40679(15) 0.0459(6) Uani 1 1 d . . . . .
H37 H 0.136090 0.008730 0.380605 0.055 Uiso 1 1 calc R U . . .
C5 C 0.64293(19) 0.24329(10) 0.29327(13) 0.0413(6) Uani 1 1 d . . . . .
C62 C 0.64056(18) 0.45819(12) 0.53263(15) 0.0496(7) Uani 1 1 d . . . . .
C64 C 0.65705(19) 0.41047(10) 0.63669(17) 0.0488(7) Uani 1 1 d . . . . .
C18 C 0.4179(2) 0.27518(11) 0.61526(14) 0.0468(6) Uani 1 1 d . . . . .
C29 C 0.3262(2) 0.06435(11) 0.14405(13) 0.0467(6) Uani 1 1 d . . . . .
H29 H 0.314733 0.050599 0.097785 0.056 Uiso 1 1 calc R U . . .
C54 C 0.4473(2) 0.44541(11) 0.23374(16) 0.0491(6) Uani 1 1 d . . . . .
H54 H 0.466369 0.454859 0.194727 0.059 Uiso 1 1 calc R U . . .
C55 C 0.3704(2) 0.46846(11) 0.24248(15) 0.0502(6) Uani 1 1 d . . . . .
C50 C 0.23716(18) 0.25549(11) 0.38796(16) 0.0474(6) Uani 1 1 d . . . . .
H50 H 0.196810 0.266187 0.412591 0.057 Uiso 1 1 calc R U . . .
C63 C 0.60279(19) 0.42768(12) 0.57159(18) 0.0573(8) Uani 1 1 d . . . . .
C17 C 0.4577(2) 0.22745(11) 0.63302(14) 0.0468(6) Uani 1 1 d . . . . .
C58 C 0.3921(2) 0.41607(12) 0.34629(18) 0.0581(8) Uani 1 1 d . . . . .
H58 H 0.372638 0.405939 0.384840 0.070 Uiso 1 1 calc R U . . .
C57 C 0.3426(2) 0.45233(12) 0.29890(16) 0.0546(7) Uani 1 1 d . . . . .
H57 H 0.288480 0.466745 0.304569 0.066 Uiso 1 1 calc R U . . .
C53 C 0.4964(2) 0.40877(12) 0.28146(18) 0.0580(8) Uani 1 1 d . . . . .
H53 H 0.549369 0.393292 0.275089 0.070 Uiso 1 1 calc R U . . .
C59 C 0.4701(2) 0.39424(13) 0.33818(19) 0.0636(8) Uani 1 1 d . . . . .
H59 H 0.505133 0.369468 0.371355 0.076 Uiso 1 1 calc R U . . .
C56 C 0.3184(3) 0.50938(15) 0.19264(19) 0.0746(10) Uani 1 1 d . . . . .
H56A H 0.326395 0.542419 0.217791 0.112 Uiso 1 1 calc R U . . .
H56B H 0.252403 0.500457 0.174487 0.112 Uiso 1 1 calc R U . . .
H56C H 0.342153 0.512181 0.152858 0.112 Uiso 1 1 calc R U . . .
F22 F 1.0943(3) 0.7034(2) 0.6041(2) 0.0818(13) Uani 0.5 1 d D U P A 1
C02W C 1.0535(7) 0.7469(4) 0.6154(5) 0.055(2) Uani 0.5 1 d DG U P A 1
C02T C 0.9892(7) 0.7728(4) 0.5596(4) 0.051(3) Uani 0.5 1 d DG U P A 1
H02T H 0.972616 0.759566 0.512586 0.062 Uiso 0.5 1 calc R U P A 1
C02U C 0.9490(7) 0.8181(4) 0.5725(6) 0.061(3) Uani 0.5 1 d DG U P A 1
H02U H 0.904987 0.835861 0.534295 0.073 Uiso 0.5 1 calc R U P A 1
C02R C 0.9732(8) 0.8375(4) 0.6412(7) 0.058(3) Uani 0.5 1 d DG U P A 1
H02R H 0.945732 0.868500 0.649990 0.070 Uiso 0.5 1 calc R U P A 1
C02X C 1.0376(8) 0.8116(5) 0.6970(5) 0.061(3) Uani 0.5 1 d DG U P A 1
H02X H 1.054107 0.824844 0.743977 0.073 Uiso 0.5 1 calc R U P A 1
C02Y C 1.0777(7) 0.7663(5) 0.6841(5) 0.065(3) Uani 0.5 1 d DG U P A 1
H02Y H 1.121739 0.748550 0.722270 0.077 Uiso 0.5 1 calc R U P A 1
C032 C 0.1831(3) 0.2173(2) 0.6282(2) 0.080(2) Uani 0.6 1 d DG U P B 1
H032 H 0.225577 0.216369 0.602728 0.096 Uiso 0.6 1 calc R U P B 1
C033 C 0.1460(4) 0.26411(17) 0.6396(3) 0.108(3) Uani 0.6 1 d DG U P B 1
H033 H 0.163093 0.295114 0.621811 0.129 Uiso 0.6 1 calc R U P B 1
C035 C 0.0839(4) 0.26553(17) 0.6769(3) 0.089(2) Uani 0.6 1 d DG U P B 1
H035 H 0.058497 0.297501 0.684611 0.106 Uiso 0.6 1 calc R U P B 1
C031 C 0.0588(3) 0.2202(2) 0.7028(3) 0.122(8) Uani 0.6 1 d DG U P B 1
H031 H 0.016385 0.221143 0.728329 0.147 Uiso 0.6 1 calc R U P B 1
C030 C 0.0960(3) 0.17340(17) 0.6915(3) 0.0731(18) Uani 0.6 1 d DG U P B 1
H030 H 0.078868 0.142398 0.709246 0.088 Uiso 0.6 1 calc R U P B 1
C02Z C 0.1581(3) 0.17198(16) 0.6542(3) 0.075(2) Uani 0.6 1 d DG U P B 1
C034 C 0.1996(5) 0.1293(4) 0.6432(5) 0.106(3) Uani 0.6 1 d D U P B 1
H03A H 0.241031 0.137810 0.616491 0.159 Uiso 0.6 1 calc R U P B 1
H03B H 0.152714 0.104600 0.616037 0.159 Uiso 0.6 1 calc R U P B 1
H03C H 0.235697 0.114067 0.689042 0.159 Uiso 0.6 1 calc R U P B 1
F23 F 0.9403(7) 0.8674(4) 0.6439(5) 0.105(3) Uani 0.3 1 d D U P C 2
C75 C 0.9861(8) 0.8231(4) 0.6329(6) 0.035(3) Uani 0.3 1 d DG U P C 2
C74 C 0.9615(8) 0.7984(4) 0.5674(6) 0.038(3) Uani 0.3 1 d DG U P C 2
H74 H 0.913608 0.812100 0.527839 0.046 Uiso 0.3 1 calc R U P C 2
C02V C 1.0071(8) 0.7535(4) 0.5599(6) 0.037(3) Uani 0.3 1 d DG U P C 2
H02V H 0.990269 0.736580 0.515210 0.045 Uiso 0.3 1 calc R U P C 2
C51 C 1.0772(8) 0.7334(5) 0.6179(7) 0.047(3) Uani 0.3 1 d DG U P C 2
H51 H 1.108285 0.702750 0.612755 0.056 Uiso 0.3 1 calc R U P C 2
C73 C 1.1017(8) 0.7582(6) 0.6833(6) 0.041(3) Uani 0.3 1 d DG U P C 2
H73 H 1.149643 0.744440 0.722929 0.049 Uiso 0.3 1 calc R U P C 2
C72 C 1.0562(9) 0.8030(6) 0.6908(5) 0.040(3) Uani 0.3 1 d DG U P C 2
H72 H 1.072984 0.819959 0.735560 0.048 Uiso 0.3 1 calc R U P C 2
F21 F 0.8822(9) 0.8378(6) 0.5244(7) 0.108(4) Uani 0.2 1 d D U P D 3
C5A C 0.9538(19) 0.8107(12) 0.5737(13) 0.085(7) Uani 0.2 1 d DG U P D 3
C4A C 0.981(2) 0.7648(12) 0.5509(11) 0.086(8) Uani 0.2 1 d DG U P D 3
H4A H 0.952337 0.753551 0.503279 0.103 Uiso 0.2 1 calc R U P D 3
C76 C 1.051(2) 0.7354(10) 0.5976(14) 0.085(7) Uani 0.2 1 d DG U P D 3
H76 H 1.069953 0.703968 0.581999 0.102 Uiso 0.2 1 calc R U P D 3
C3A C 1.0936(19) 0.7518(11) 0.6672(12) 0.079(7) Uani 0.2 1 d DG U P D 3
H3A H 1.141317 0.731692 0.699197 0.095 Uiso 0.2 1 calc R U P D 3
C2A C 1.0661(19) 0.7977(12) 0.6901(11) 0.083(8) Uani 0.2 1 d DG U P D 3
H2A H 1.095067 0.809001 0.737677 0.099 Uiso 0.2 1 calc R U P D 3
C1A C 0.996(2) 0.8272(11) 0.6433(14) 0.078(7) Uani 0.2 1 d DG U P D 3
H1A H 0.977450 0.858584 0.658959 0.094 Uiso 0.2 1 calc R U P D 3
C0 C 0.0528(8) 0.2204(6) 0.7043(9) 0.082(10) Uani 0.3 1 d D U P E 2
H0A H -0.010111 0.221586 0.669630 0.124 Uiso 0.3 1 calc R U P E 2
H0B H 0.071584 0.255085 0.722879 0.124 Uiso 0.3 1 calc R U P E 2
H0C H 0.053845 0.197330 0.743431 0.124 Uiso 0.3 1 calc R U P E 2
C80 C 0.2061(9) 0.1412(4) 0.6386(8) 0.26(3) Uani 0.3 1 d DG U P E 2
H80 H 0.228442 0.107002 0.639298 0.316 Uiso 0.3 1 calc R U P E 2
C79 C 0.2355(7) 0.1797(5) 0.6026(5) 0.085(4) Uani 0.3 1 d DG U P E 2
H79 H 0.278013 0.171728 0.578598 0.102 Uiso 0.3 1 calc R U P E 2
C77 C 0.2027(8) 0.2297(4) 0.6016(6) 0.120(7) Uani 0.3 1 d DG U P E 2
H77 H 0.222869 0.256011 0.576964 0.144 Uiso 0.3 1 calc R U P E 2
C81 C 0.1405(8) 0.2413(4) 0.6367(7) 0.084(5) Uani 0.3 1 d DG U P E 2
H81 H 0.118153 0.275567 0.636029 0.101 Uiso 0.3 1 calc R U P E 2
C78 C 0.1111(7) 0.2029(6) 0.6727(6) 0.100(5) Uani 0.3 1 d DG U P E 2
C40 C 0.1438(10) 0.1528(5) 0.6737(7) 0.098(6) Uani 0.3 1 d DG U P E 2
H40 H 0.123724 0.126558 0.698365 0.117 Uiso 0.3 1 calc R U P E 2

loop_
_atom_site_aniso_label
_atom_site_aniso_U_11
_atom_site_aniso_U_22
_atom_site_aniso_U_33
_atom_site_aniso_U_23
_atom_site_aniso_U_13
_atom_site_aniso_U_12
P2 0.0208(2) 0.0231(2) 0.0200(2) -0.00082(18) 0.00597(19) -0.00239(18)
P1 0.0207(2) 0.0273(3) 0.0197(2) -0.00211(19) 0.00710(19) -0.00297(19)
Al1 0.0223(3) 0.0224(3) 0.0201(3) -0.0011(2) 0.0082(2) -0.0021(2)
Cl1 0.0387(3) 0.0437(3) 0.0698(4) 0.0082(3) 0.0109(3) 0.0121(3)
Cl2 0.0589(4) 0.0652(4) 0.0316(3) -0.0121(3) 0.0042(3) -0.0013(3)
Al2 0.0296(3) 0.0347(4) 0.0300(3) -0.0023(3) 0.0043(3) 0.0027(3)
F6 0.0416(7) 0.0382(7) 0.0360(7) 0.0057(6) 0.0148(6) 0.0084(6)
F5 0.0434(7) 0.0377(7) 0.0364(7) -0.0078(6) 0.0126(6) -0.0103(6)
F16 0.0397(7) 0.0567(9) 0.0321(7) 0.0120(6) 0.0059(6) -0.0080(7)
F11 0.0320(7) 0.0469(8) 0.0495(8) -0.0133(7) 0.0099(6) 0.0073(6)
F1 0.0741(10) 0.0375(8) 0.0507(9) -0.0131(6) 0.0418(8) -0.0162(7)
F10 0.0627(9) 0.0445(8) 0.0484(8) 0.0169(7) 0.0317(7) 0.0130(7)
F20 0.0647(10) 0.0493(9) 0.0417(8) 0.0174(7) 0.0221(7) 0.0115(7)
F15 0.0432(8) 0.0430(8) 0.0666(10) 0.0024(7) 0.0331(7) 0.0070(6)
F7 0.0535(9) 0.0382(8) 0.0723(11) -0.0057(7) 0.0323(8) 0.0095(7)
F14 0.0553(9) 0.0358(8) 0.0801(12) 0.0086(8) 0.0304(9) 0.0094(7)
F12 0.0441(8) 0.0666(10) 0.0588(9) -0.0145(8) 0.0308(7) -0.0088(7)
F4 0.0664(10) 0.0338(8) 0.0712(11) -0.0004(7) 0.0310(9) -0.0186(7)
F13 0.0604(10) 0.0490(9) 0.0613(10) 0.0042(8) 0.0278(8) -0.0125(8)
N1 0.0212(8) 0.0264(9) 0.0203(8) -0.0020(6) 0.0077(6) -0.0026(6)
N2 0.0223(8) 0.0210(8) 0.0220(8) -0.0013(6) 0.0051(6) -0.0030(6)
F2 0.1009(14) 0.0606(11) 0.0551(10) -0.0046(8) 0.0577(10) -0.0114(10)
F3 0.0948(14) 0.0537(10) 0.0743(12) 0.0138(9) 0.0584(11) -0.0152(9)
F8 0.0963(14) 0.0754(12) 0.0663(11) -0.0146(9) 0.0588(11) 0.0128(11)
F9 0.0999(14) 0.0864(13) 0.0485(10) 0.0167(9) 0.0518(10) 0.0158(11)
N3 0.0258(8) 0.0225(8) 0.0245(8) -0.0018(6) 0.0084(7) -0.0034(7)
F17 0.0456(9) 0.1083(16) 0.0607(11) 0.0248(11) -0.0172(8) -0.0174(10)
N4 0.0350(10) 0.0319(11) 0.0375(10) -0.0060(8) 0.0134(8) -0.0073(8)
F19 0.0709(12) 0.0637(12) 0.1064(16) 0.0289(11) 0.0515(11) -0.0074(9)
F18 0.0384(9) 0.1088(18) 0.1241(19) 0.0260(15) 0.0079(11) -0.0309(10)
C1 0.0254(10) 0.0239(10) 0.0214(9) -0.0011(7) 0.0101(8) -0.0030(8)
C21 0.0257(10) 0.0242(10) 0.0285(10) -0.0033(8) 0.0124(8) -0.0046(8)
C32 0.0276(10) 0.0297(11) 0.0202(9) -0.0025(8) 0.0070(8) -0.0062(8)
C2 0.0235(9) 0.0292(11) 0.0237(10) -0.0002(8) 0.0072(8) -0.0020(8)
C15 0.0238(10) 0.0289(11) 0.0278(10) -0.0091(8) 0.0086(8) -0.0044(8)
C33 0.0224(9) 0.0300(11) 0.0304(11) -0.0004(8) 0.0108(8) -0.0025(8)
C39 0.0261(10) 0.0251(10) 0.0230(10) 0.0004(8) 0.0077(8) 0.0015(8)
C9 0.0210(9) 0.0265(10) 0.0234(9) -0.0005(8) 0.0046(8) -0.0035(8)
C3 0.0218(9) 0.0252(10) 0.0315(11) 0.0057(8) 0.0085(8) 0.0009(8)
C46 0.0234(10) 0.0299(11) 0.0263(10) -0.0035(8) 0.0051(8) -0.0001(8)
C8 0.0296(10) 0.0308(11) 0.0304(11) 0.0020(9) 0.0099(9) -0.0012(9)
C41 0.0267(10) 0.0326(11) 0.0287(11) 0.0018(9) 0.0054(9) 0.0007(9)
C26 0.0326(11) 0.0381(12) 0.0275(11) 0.0000(9) 0.0116(9) -0.0017(9)
C61 0.0321(11) 0.0361(12) 0.0342(12) 0.0024(9) 0.0091(9) -0.0046(9)
C60 0.0324(11) 0.0297(11) 0.0300(11) -0.0016(9) 0.0122(9) 0.0013(9)
C45 0.0321(11) 0.0318(11) 0.0251(10) 0.0018(8) 0.0083(9) -0.0038(9)
C66 0.0283(11) 0.0325(12) 0.0349(11) -0.0100(9) 0.0079(9) -0.0041(9)
C31 0.0296(11) 0.0427(13) 0.0277(11) -0.0021(9) 0.0059(9) -0.0049(9)
C67 0.0265(10) 0.0333(12) 0.0384(12) -0.0146(10) 0.0050(9) -0.0014(9)
C27 0.0345(11) 0.0357(12) 0.0254(10) -0.0031(9) 0.0113(9) -0.0021(9)
C20 0.0282(10) 0.0333(11) 0.0278(10) -0.0039(9) 0.0103(8) -0.0032(9)
C34 0.0312(11) 0.0441(13) 0.0300(11) -0.0005(10) 0.0119(9) -0.0079(10)
C14 0.0341(11) 0.0304(11) 0.0269(10) -0.0009(8) 0.0115(9) -0.0024(9)
C10 0.0308(11) 0.0331(12) 0.0390(12) -0.0030(9) 0.0179(9) -0.0045(9)
C47 0.0321(11) 0.0351(12) 0.0278(11) 0.0004(9) 0.0070(9) 0.0010(9)
C71 0.0303(11) 0.0340(12) 0.0458(13) -0.0066(10) 0.0170(10) -0.0035(9)
C4 0.0361(12) 0.0300(11) 0.0396(12) 0.0025(9) 0.0181(10) -0.0024(9)
C7 0.0362(12) 0.0277(12) 0.0517(14) 0.0054(10) 0.0165(11) -0.0057(9)
C44 0.0393(12) 0.0353(12) 0.0335(12) 0.0068(9) 0.0145(10) -0.0019(10)
C16 0.0384(12) 0.0345(12) 0.0373(12) 0.0008(10) 0.0161(10) -0.0001(10)
C22 0.0281(10) 0.0317(11) 0.0340(11) -0.0028(9) 0.0101(9) -0.0002(9)
C28 0.0529(15) 0.0448(14) 0.0302(12) -0.0058(10) 0.0212(11) -0.0002(11)
C69 0.0422(13) 0.0332(12) 0.0435(13) -0.0051(10) 0.0167(11) -0.0133(10)
C42 0.0348(12) 0.0435(13) 0.0270(11) 0.0036(10) 0.0022(9) 0.0038(10)
C38 0.0330(11) 0.0416(13) 0.0342(12) -0.0047(10) 0.0118(9) -0.0121(10)
C68 0.0304(11) 0.0462(14) 0.0404(13) -0.0164(11) 0.0152(10) -0.0099(10)
C43 0.0415(13) 0.0411(13) 0.0288(11) 0.0101(10) 0.0097(10) 0.0073(10)
C35 0.0422(13) 0.0484(14) 0.0353(12) 0.0083(11) 0.0198(11) -0.0027(11)
C65 0.0448(13) 0.0324(12) 0.0356(12) 0.0051(10) 0.0159(10) 0.0071(10)
C12 0.0412(13) 0.0278(12) 0.0464(14) -0.0051(10) 0.0114(11) -0.0086(10)
C36 0.0420(13) 0.0421(14) 0.0501(15) 0.0069(11) 0.0256(12) -0.0076(11)
C25 0.0469(14) 0.0469(14) 0.0332(12) -0.0056(10) 0.0224(11) -0.0074(11)
C19 0.0352(12) 0.0331(12) 0.0471(14) -0.0095(10) 0.0173(10) 0.0014(10)
C52 0.0319(11) 0.0382(13) 0.0451(13) -0.0052(10) 0.0180(10) -0.0003(10)
C70 0.0372(12) 0.0282(12) 0.0552(15) -0.0056(10) 0.0157(11) -0.0005(10)
C24 0.0423(13) 0.0401(13) 0.0532(15) -0.0084(11) 0.0298(12) -0.0022(11)
C23 0.0314(11) 0.0392(13) 0.0506(14) -0.0028(11) 0.0180(11) 0.0038(10)
C13 0.0460(13) 0.0303(12) 0.0340(12) -0.0064(9) 0.0134(10) -0.0018(10)
C30 0.0424(13) 0.0540(16) 0.0256(11) -0.0032(10) 0.0006(10) -0.0121(12)
C48 0.0451(14) 0.0341(13) 0.0405(13) 0.0048(10) 0.0053(11) 0.0017(11)
C6 0.0497(14) 0.0406(14) 0.0481(14) 0.0144(11) 0.0301(12) -0.0020(11)
C11 0.0386(12) 0.0325(12) 0.0532(15) 0.0000(11) 0.0223(11) -0.0100(10)
C49 0.0393(13) 0.0354(13) 0.0580(16) -0.0040(12) 0.0048(12) 0.0086(11)
C37 0.0404(13) 0.0494(15) 0.0505(15) -0.0038(12) 0.0186(12) -0.0187(12)
C5 0.0518(14) 0.0420(14) 0.0396(13) 0.0032(11) 0.0280(12) -0.0008(11)
C62 0.0351(13) 0.0569(17) 0.0470(15) 0.0085(13) 0.0005(11) -0.0063(12)
C64 0.0477(15) 0.0391(14) 0.0693(18) 0.0091(13) 0.0324(14) -0.0042(11)
C18 0.0557(16) 0.0518(16) 0.0447(14) -0.0142(12) 0.0323(13) -0.0013(13)
C29 0.0661(17) 0.0485(15) 0.0246(11) -0.0117(10) 0.0141(11) -0.0124(13)
C54 0.0546(16) 0.0481(16) 0.0523(16) 0.0051(12) 0.0281(13) 0.0014(12)
C55 0.0573(16) 0.0436(15) 0.0493(15) 0.0001(12) 0.0170(13) 0.0064(13)
C50 0.0386(13) 0.0436(15) 0.0646(17) -0.0092(13) 0.0233(13) 0.0045(11)
C63 0.0321(13) 0.0584(18) 0.076(2) 0.0080(16) 0.0113(13) -0.0112(12)
C17 0.0571(16) 0.0569(17) 0.0352(13) 0.0011(12) 0.0271(12) -0.0004(13)
C58 0.071(2) 0.0519(17) 0.0613(18) 0.0064(14) 0.0357(16) 0.0007(15)
C57 0.0616(18) 0.0516(17) 0.0603(18) -0.0018(14) 0.0331(15) 0.0110(14)
C53 0.0506(16) 0.0549(18) 0.076(2) 0.0152(15) 0.0317(15) 0.0083(13)
C59 0.0597(18) 0.062(2) 0.073(2) 0.0268(17) 0.0266(16) 0.0115(15)
C56 0.086(3) 0.076(2) 0.063(2) 0.0176(18) 0.0260(19) 0.029(2)
F22 0.091(3) 0.094(3) 0.055(2) -0.015(2) 0.017(2) 0.015(3)
C02W 0.045(5) 0.080(5) 0.038(5) -0.008(4) 0.011(3) -0.007(4)
C02T 0.037(5) 0.075(7) 0.039(4) 0.007(4) 0.008(3) -0.013(5)
C02U 0.047(4) 0.069(6) 0.064(5) 0.018(5) 0.014(4) -0.013(4)
C02R 0.050(5) 0.062(6) 0.069(5) -0.002(4) 0.028(4) 0.002(4)
C02X 0.061(6) 0.074(6) 0.054(4) -0.009(4) 0.030(4) 0.001(4)
C02Y 0.061(6) 0.089(6) 0.045(4) -0.017(4) 0.019(4) 0.000(5)
C032 0.068(4) 0.098(5) 0.054(3) 0.004(4) -0.006(3) -0.021(4)
C033 0.100(5) 0.069(5) 0.093(5) 0.005(4) -0.049(4) -0.007(4)
C035 0.052(3) 0.080(4) 0.099(5) -0.017(4) -0.022(3) 0.010(3)
C031 0.088(10) 0.121(11) 0.122(11) -0.035(8) -0.013(7) -0.015(8)
C030 0.046(3) 0.071(4) 0.083(4) -0.019(3) -0.004(3) -0.017(3)
C02Z 0.050(3) 0.069(4) 0.076(4) -0.030(4) -0.019(3) 0.012(3)
C034 0.064(4) 0.134(7) 0.094(6) -0.032(5) -0.008(4) 0.013(4)
F23 0.104(6) 0.090(6) 0.122(7) -0.016(5) 0.039(5) 0.001(5)
C75 0.025(5) 0.039(6) 0.048(6) -0.001(5) 0.021(4) -0.009(5)
C74 0.029(5) 0.040(7) 0.043(5) 0.010(5) 0.008(4) -0.004(5)
C02V 0.027(5) 0.043(6) 0.037(5) 0.007(5) 0.004(4) 0.001(5)
C51 0.041(6) 0.065(7) 0.030(6) 0.003(5) 0.006(5) -0.008(5)
C73 0.037(6) 0.065(7) 0.026(5) -0.005(5) 0.018(4) -0.002(5)
C72 0.032(6) 0.060(7) 0.033(5) -0.009(5) 0.019(5) -0.005(6)
F21 0.096(8) 0.137(11) 0.079(7) 0.034(7) 0.012(6) 0.011(8)
C5A 0.085(11) 0.105(14) 0.055(10) 0.021(10) 0.009(9) 0.003(10)
C4A 0.085(12) 0.109(15) 0.054(10) 0.017(10) 0.011(9) -0.004(11)
C76 0.086(12) 0.112(15) 0.050(11) 0.004(10) 0.011(9) -0.007(11)
C3A 0.088(12) 0.108(15) 0.039(10) -0.002(10) 0.017(9) 0.006(10)
C2A 0.089(12) 0.107(15) 0.043(10) 0.003(10) 0.010(9) 0.007(11)
C1A 0.079(12) 0.100(15) 0.049(10) 0.012(10) 0.013(9) 0.008(10)
C0 0.019(7) 0.093(15) 0.117(18) -0.044(11) -0.003(8) -0.003(7)
C80 0.26(3) 0.27(3) 0.26(3) -0.007(10) 0.077(13) 0.000(10)
C79 0.067(6) 0.096(7) 0.067(6) -0.034(6) -0.010(5) 0.011(6)
C77 0.107(9) 0.119(10) 0.097(9) 0.014(8) -0.016(7) -0.034(8)
C81 0.070(7) 0.071(8) 0.076(7) -0.011(6) -0.023(6) 0.006(6)
C78 0.066(7) 0.141(10) 0.077(7) -0.033(8) 0.003(6) 0.005(8)
C40 0.076(8) 0.097(9) 0.095(9) -0.019(8) -0.006(7) -0.005(7)

loop_
_atom_type_symbol
_atom_type_description
_atom_type_scat_dispersion_real
_atom_type_scat_dispersion_imag
_atom_type_scat_source
C C 0.0181 0.0091 'International Tables Vol C Tables 4.2.6.8 and 6.1.1.4'
H H 0.0000 0.0000 'International Tables Vol C Tables 4.2.6.8 and 6.1.1.4'
Al Al 0.2130 0.2455 'International Tables Vol C Tables 4.2.6.8 and 6.1.1.4'
Cl Cl 0.3639 0.7018 'International Tables Vol C Tables 4.2.6.8 and 6.1.1.4'
F F 0.0727 0.0534 'International Tables Vol C Tables 4.2.6.8 and 6.1.1.4'
N N 0.0311 0.0180 'International Tables Vol C Tables 4.2.6.8 and 6.1.1.4'
P P 0.2955 0.4335 'International Tables Vol C Tables 4.2.6.8 and 6.1.1.4'

loop_
_geom_angle_atom_site_label_1
_geom_angle_atom_site_label_2
_geom_angle_atom_site_label_3
_geom_angle
_geom_angle_site_symmetry_1
_geom_angle_site_symmetry_3
_geom_angle_publ_flag
N2 P2 C21 109.81(9) . . ?
N2 P2 C39 112.60(9) . . ?
N2 P2 C9 105.90(9) . . ?
C39 P2 C21 110.29(10) . . ?
C9 P2 C21 109.75(9) . . ?
C9 P2 C39 108.36(9) . . ?
N1 P1 C32 113.37(9) . . ?
N1 P1 C33 108.96(9) . . ?
N1 P1 C46 106.83(9) . . ?
C32 P1 C33 110.34(10) . . ?
C46 P1 C32 107.59(10) . . ?
C46 P1 C33 109.65(10) . . ?
N1 Al1 C15 111.28(8) . . ?
N1 Al1 C3 116.09(8) . . ?
N2 Al1 N1 83.70(7) . . ?
N2 Al1 C15 116.64(8) . . ?
N2 Al1 C3 108.40(8) . . ?
C3 Al1 C15 116.51(9) . . ?
Cl1 Al2 Cl2 107.79(4) . . ?
C60 Al2 Cl1 109.47(7) . . ?
C60 Al2 Cl2 108.75(7) . . ?
C66 Al2 Cl1 112.99(7) . . ?
C66 Al2 Cl2 108.53(7) . . ?
C66 Al2 C60 109.21(9) . . ?
P1 N1 Al1 129.36(10) . . ?
C1 N1 P1 122.20(13) . . ?
C1 N1 Al1 108.11(12) . . ?
P2 N2 Al1 134.78(10) . . ?
N3 N2 P2 110.67(12) . . ?
N3 N2 Al1 114.54(12) . . ?
C1 N3 N2 111.26(16) . . ?
N1 C1 C2 123.31(17) . . ?
N3 C1 N1 122.37(18) . . ?
N3 C1 C2 114.31(18) . . ?
C26 C21 P2 119.07(16) . . ?
C22 C21 P2 120.91(16) . . ?
C22 C21 C26 120.0(2) . . ?
C31 C32 P1 117.87(17) . . ?
C27 C32 P1 122.22(16) . . ?
C27 C32 C31 119.89(19) . . ?
N4 C2 C1 178.4(2) . . ?
C20 C15 Al1 123.23(16) . . ?
C16 C15 Al1 122.78(17) . . ?
C16 C15 C20 113.96(19) . . ?
C34 C33 P1 118.07(16) . . ?
C34 C33 C38 119.7(2) . . ?
C38 C33 P1 122.22(17) . . ?
C41 C39 P2 119.44(16) . . ?
C45 C39 P2 120.67(15) . . ?
C45 C39 C41 119.89(19) . . ?
C14 C9 P2 119.31(16) . . ?
C10 C9 P2 120.57(16) . . ?
C10 C9 C14 120.1(2) . . ?
C8 C3 Al1 123.44(16) . . ?
C4 C3 Al1 121.65(16) . . ?
C4 C3 C8 114.67(19) . . ?
C47 C46 P1 118.97(16) . . ?
C52 C46 P1 120.63(18) . . ?
C52 C46 C47 120.4(2) . . ?
F5 C8 C3 120.20(19) . . ?
F5 C8 C7 116.5(2) . . ?
C7 C8 C3 123.3(2) . . ?
C39 C41 H41 120.2 . . ?
C42 C41 C39 119.7(2) . . ?
C42 C41 H41 120.2 . . ?
C21 C26 H26 120.2 . . ?
C25 C26 C21 119.6(2) . . ?
C25 C26 H26 120.2 . . ?
F16 C61 C60 120.6(2) . . ?
F16 C61 C62 115.4(2) . . ?
C60 C61 C62 124.0(2) . . ?
C61 C60 Al2 125.38(17) . . ?
C61 C60 C65 113.3(2) . . ?
C65 C60 Al2 121.25(17) . . ?
C39 C45 H45 120.2 . . ?
C44 C45 C39 119.6(2) . . ?
C44 C45 H45 120.2 . . ?
C67 C66 Al2 127.39(18) . . ?
C71 C66 Al2 118.34(17) . . ?
C71 C66 C67 114.1(2) . . ?
C32 C31 H31 120.2 . . ?
C30 C31 C32 119.7(2) . . ?
C30 C31 H31 120.2 . . ?
F11 C67 C66 120.3(2) . . ?
F11 C67 C68 115.7(2) . . ?
C68 C67 C66 123.9(2) . . ?
C32 C27 H27 120.2 . . ?
C28 C27 C32 119.5(2) . . ?
C28 C27 H27 120.2 . . ?
F6 C20 C15 119.87(19) . . ?
F6 C20 C19 116.3(2) . . ?
C19 C20 C15 123.8(2) . . ?
C33 C34 H34 119.9 . . ?
C35 C34 C33 120.1(2) . . ?
C35 C34 H34 119.9 . . ?
C9 C14 H14 120.0 . . ?
C13 C14 C9 119.9(2) . . ?
C13 C14 H14 120.0 . . ?
C9 C10 H10 120.4 . . ?
C11 C10 C9 119.1(2) . . ?
C11 C10 H10 120.4 . . ?
C46 C47 H47 120.2 . . ?
C48 C47 C46 119.6(2) . . ?
C48 C47 H47 120.2 . . ?
F15 C71 C66 119.4(2) . . ?
F15 C71 C70 116.2(2) . . ?
C66 C71 C70 124.5(2) . . ?
F1 C4 C3 119.73(19) . . ?
F1 C4 C5 116.0(2) . . ?
C3 C4 C5 124.3(2) . . ?
F4 C7 C8 121.1(2) . . ?
F4 C7 C6 120.0(2) . . ?
C6 C7 C8 118.9(2) . . ?
C45 C44 H44 119.8 . . ?
C43 C44 C45 120.3(2) . . ?
C43 C44 H44 119.8 . . ?
F10 C16 C17 116.7(2) . . ?
C15 C16 F10 118.6(2) . . ?
C15 C16 C17 124.7(2) . . ?
C21 C22 H22 120.1 . . ?
C23 C22 C21 119.9(2) . . ?
C23 C22 H22 120.1 . . ?
C27 C28 H28 119.9 . . ?
C29 C28 C27 120.2(2) . . ?
C29 C28 H28 119.9 . . ?
F13 C69 C68 120.7(2) . . ?
F13 C69 C70 119.6(2) . . ?
C70 C69 C68 119.7(2) . . ?
C41 C42 H42 119.9 . . ?
C41 C42 C43 120.2(2) . . ?
C43 C42 H42 119.9 . . ?
C33 C38 H38 120.2 . . ?
C37 C38 C33 119.6(2) . . ?
C37 C38 H38 120.2 . . ?
F12 C68 C67 121.7(2) . . ?
F12 C68 C69 119.1(2) . . ?
C67 C68 C69 119.2(2) . . ?
C44 C43 C42 120.3(2) . . ?
C44 C43 H43 119.9 . . ?
C42 C43 H43 119.9 . . ?
C34 C35 H35 120.1 . . ?
C36 C35 C34 119.7(2) . . ?
C36 C35 H35 120.1 . . ?
F20 C65 C60 119.0(2) . . ?
F20 C65 C64 116.2(2) . . ?
C64 C65 C60 124.8(2) . . ?
C13 C12 H12 119.9 . . ?
C11 C12 H12 119.9 . . ?
C11 C12 C13 120.2(2) . . ?
C35 C36 H36 119.8 . . ?
C37 C36 C35 120.4(2) . . ?
C37 C36 H36 119.8 . . ?
C26 C25 H25 119.8 . . ?
C24 C25 C26 120.3(2) . . ?
C24 C25 H25 119.8 . . ?
F7 C19 C20 121.3(2) . . ?
F7 C19 C18 120.1(2) . . ?
C18 C19 C20 118.6(2) . . ?
C46 C52 H52 120.4 . . ?
C50 C52 C46 119.2(2) . . ?
C50 C52 H52 120.4 . . ?
F14 C70 C71 121.8(2) . . ?
F14 C70 C69 119.6(2) . . ?
C69 C70 C71 118.6(2) . . ?
C25 C24 H24 119.9 . . ?
C25 C24 C23 120.3(2) . . ?
C23 C24 H24 119.9 . . ?
C22 C23 H23 120.0 . . ?
C24 C23 C22 120.0(2) . . ?
C24 C23 H23 120.0 . . ?
C14 C13 C12 119.9(2) . . ?
C14 C13 H13 120.1 . . ?
C12 C13 H13 120.1 . . ?
C31 C30 H30 120.0 . . ?
C29 C30 C31 120.0(2) . . ?
C29 C30 H30 120.0 . . ?
C47 C48 H48 120.0 . . ?
C49 C48 C47 119.9(2) . . ?
C49 C48 H48 120.0 . . ?
F3 C6 C7 120.7(2) . . ?
F3 C6 C5 119.5(2) . . ?
C7 C6 C5 119.8(2) . . ?
C10 C11 H11 119.6 . . ?
C12 C11 C10 120.8(2) . . ?
C12 C11 H11 119.6 . . ?
C48 C49 H49 119.7 . . ?
C48 C49 C50 120.6(2) . . ?
C50 C49 H49 119.7 . . ?
C38 C37 H37 119.8 . . ?
C36 C37 C38 120.4(2) . . ?
C36 C37 H37 119.8 . . ?
F2 C5 C4 121.7(2) . . ?
F2 C5 C6 119.4(2) . . ?
C6 C5 C4 118.9(2) . . ?
F17 C62 C61 120.3(2) . . ?
F17 C62 C63 120.3(2) . . ?
C63 C62 C61 119.4(2) . . ?
F19 C64 C65 121.4(3) . . ?
F19 C64 C63 119.7(3) . . ?
C63 C64 C65 118.9(2) . . ?
F8 C18 C19 119.9(3) . . ?
F8 C18 C17 120.0(2) . . ?
C19 C18 C17 120.1(2) . . ?
C28 C29 C30 120.7(2) . . ?
C28 C29 H29 119.7 . . ?
C30 C29 H29 119.7 . . ?
C55 C54 H54 119.9 . . ?
C53 C54 H54 119.9 . . ?
C53 C54 C55 120.2(3) . . ?
C54 C55 C57 118.3(3) . . ?
C54 C55 C56 120.8(3) . . ?
C57 C55 C56 120.9(3) . . ?
C52 C50 H50 119.9 . . ?
C49 C50 C52 120.3(2) . . ?
C49 C50 H50 119.9 . . ?
F18 C63 C62 120.0(3) . . ?
F18 C63 C64 120.4(3) . . ?
C64 C63 C62 119.6(2) . . ?
F9 C17 C16 121.4(3) . . ?
F9 C17 C18 119.8(2) . . ?
C18 C17 C16 118.8(2) . . ?
C57 C58 H58 119.9 . . ?
C57 C58 C59 120.1(3) . . ?
C59 C58 H58 119.9 . . ?
C55 C57 H57 119.4 . . ?
C58 C57 C55 121.1(3) . . ?
C58 C57 H57 119.4 . . ?
C54 C53 H53 119.5 . . ?
C59 C53 C54 121.1(3) . . ?
C59 C53 H53 119.5 . . ?
C58 C59 H59 120.4 . . ?
C53 C59 C58 119.2(3) . . ?
C53 C59 H59 120.4 . . ?
C55 C56 H56A 109.5 . . ?
C55 C56 H56B 109.5 . . ?
C55 C56 H56C 109.5 . . ?
H56A C56 H56B 109.5 . . ?
H56A C56 H56C 109.5 . . ?
H56B C56 H56C 109.5 . . ?
F22 C02W C02T 121.1(7) . . ?
F22 C02W C02Y 118.9(7) . . ?
C02T C02W C02Y 120.0 . . ?
C02W C02T H02T 120.0 . . ?
C02W C02T C02U 120.0 . . ?
C02U C02T H02T 120.0 . . ?
C02T C02U H02U 120.0 . . ?
C02R C02U C02T 120.0 . . ?
C02R C02U H02U 120.0 . . ?
C02U C02R H02R 120.0 . . ?
C02X C02R C02U 120.0 . . ?
C02X C02R H02R 120.0 . . ?
C02R C02X H02X 120.0 . . ?
C02R C02X C02Y 120.0 . . ?
C02Y C02X H02X 120.0 . . ?
C02W C02Y H02Y 120.0 . . ?
C02X C02Y C02W 120.0 . . ?
C02X C02Y H02Y 120.0 . . ?
C033 C032 H032 120.0 . . ?
C033 C032 C02Z 120.0 . . ?
C02Z C032 H032 120.0 . . ?
C032 C033 H033 120.0 . . ?
C032 C033 C035 120.0 . . ?
C035 C033 H033 120.0 . . ?
C033 C035 H035 120.0 . . ?
C031 C035 C033 120.0 . . ?
C031 C035 H035 120.0 . . ?
C035 C031 H031 120.0 . . ?
C035 C031 C030 120.0 . . ?
C030 C031 H031 120.0 . . ?
C031 C030 H030 120.0 . . ?
C031 C030 C02Z 120.0 . . ?
C02Z C030 H030 120.0 . . ?
C030 C02Z C032 120.0 . . ?
C034 C02Z C032 115.9(7) . . ?
C034 C02Z C030 124.0(7) . . ?
C02Z C034 H03A 109.5 . . ?
C02Z C034 H03B 109.5 . . ?
C02Z C034 H03C 109.5 . . ?
H03A C034 H03B 109.5 . . ?
H03A C034 H03C 109.5 . . ?
H03B C034 H03C 109.5 . . ?
C74 C75 F23 122.3(8) . . ?
C74 C75 C72 120.0 . . ?
C72 C75 F23 117.7(8) . . ?
C75 C74 H74 120.0 . . ?
C02V C74 C75 120.0 . . ?
C02V C74 H74 120.0 . . ?
C74 C02V H02V 120.0 . . ?
C74 C02V C51 120.0 . . ?
C51 C02V H02V 120.0 . . ?
C02V C51 H51 120.0 . . ?
C73 C51 C02V 120.0 . . ?
C73 C51 H51 120.0 . . ?
C51 C73 H73 120.0 . . ?
C72 C73 C51 120.0 . . ?
C72 C73 H73 120.0 . . ?
C75 C72 H72 120.0 . . ?
C73 C72 C75 120.0 . . ?
C73 C72 H72 120.0 . . ?
C4A C5A F21 116.9(17) . . ?
C4A C5A C1A 120.0 . . ?
C1A C5A F21 123.1(17) . . ?
C5A C4A H4A 120.0 . . ?
C5A C4A C76 120.0 . . ?
C76 C4A H4A 120.0 . . ?
C4A C76 H76 120.0 . . ?
C3A C76 C4A 120.0 . . ?
C3A C76 H76 120.0 . . ?
C76 C3A H3A 120.0 . . ?
C76 C3A C2A 120.0 . . ?
C2A C3A H3A 120.0 . . ?
C3A C2A H2A 120.0 . . ?
C1A C2A C3A 120.0 . . ?
C1A C2A H2A 120.0 . . ?
C5A C1A H1A 120.0 . . ?
C2A C1A C5A 120.0 . . ?
C2A C1A H1A 120.0 . . ?
H0A C0 H0B 109.5 . . ?
H0A C0 H0C 109.5 . . ?
H0B C0 H0C 109.5 . . ?
C78 C0 H0A 109.5 . . ?
C78 C0 H0B 109.5 . . ?
C78 C0 H0C 109.5 . . ?
C79 C80 H80 120.0 . . ?
C79 C80 C40 120.0 . . ?
C40 C80 H80 120.0 . . ?
C80 C79 H79 120.0 . . ?
C80 C79 C77 120.0 . . ?
C77 C79 H79 120.0 . . ?
C79 C77 H77 120.0 . . ?
C79 C77 C81 120.0 . . ?
C81 C77 H77 120.0 . . ?
C77 C81 H81 120.0 . . ?
C78 C81 C77 120.0 . . ?
C78 C81 H81 120.0 . . ?
C0 C78 C81 112.6(12) . . ?
C0 C78 C40 127.4(12) . . ?
C81 C78 C40 120.0 . . ?
C80 C40 H40 120.0 . . ?
C78 C40 C80 120.0 . . ?
C78 C40 H40 120.0 . . ?

loop_
_geom_bond_atom_site_label_1
_geom_bond_atom_site_label_2
_geom_bond_distance
_geom_bond_site_symmetry_2
_geom_bond_publ_flag
P2 N2 1.6475(16) . ?
P2 C21 1.796(2) . ?
P2 C39 1.786(2) . ?
P2 C9 1.784(2) . ?
P1 N1 1.6511(16) . ?
P1 C32 1.792(2) . ?
P1 C33 1.795(2) . ?
P1 C46 1.781(2) . ?
Al1 N1 1.9289(17) . ?
Al1 N2 1.8979(17) . ?
Al1 C15 1.993(2) . ?
Al1 C3 1.991(2) . ?
Cl1 Al2 2.1506(9) . ?
Cl2 Al2 2.1648(9) . ?
Al2 C60 2.008(2) . ?
Al2 C66 1.998(3) . ?
F6 C20 1.344(3) . ?
F5 C8 1.343(3) . ?
F16 C61 1.354(3) . ?
F11 C67 1.351(3) . ?
F1 C4 1.357(3) . ?
F10 C16 1.364(3) . ?
F20 C65 1.360(3) . ?
F15 C71 1.356(3) . ?
F7 C19 1.339(3) . ?
F14 C70 1.344(3) . ?
F12 C68 1.347(3) . ?
F4 C7 1.342(3) . ?
F13 C69 1.344(3) . ?
N1 C1 1.399(3) . ?
N2 N3 1.405(2) . ?
F2 C5 1.344(3) . ?
F3 C6 1.341(3) . ?
F8 C18 1.344(3) . ?
F9 C17 1.344(3) . ?
N3 C1 1.291(3) . ?
F17 C62 1.347(3) . ?
N4 C2 1.144(3) . ?
F19 C64 1.348(3) . ?
F18 C63 1.343(3) . ?
C1 C2 1.447(3) . ?
C21 C26 1.394(3) . ?
C21 C22 1.393(3) . ?
C32 C31 1.400(3) . ?
C32 C27 1.394(3) . ?
C15 C20 1.400(3) . ?
C15 C16 1.364(3) . ?
C33 C34 1.392(3) . ?
C33 C38 1.396(3) . ?
C39 C41 1.400(3) . ?
C39 C45 1.396(3) . ?
C9 C14 1.394(3) . ?
C9 C10 1.392(3) . ?
C3 C8 1.392(3) . ?
C3 C4 1.361(3) . ?
C46 C47 1.396(3) . ?
C46 C52 1.395(3) . ?
C8 C7 1.381(3) . ?
C41 H41 0.9500 . ?
C41 C42 1.383(3) . ?
C26 H26 0.9500 . ?
C26 C25 1.386(3) . ?
C61 C60 1.378(3) . ?
C61 C62 1.383(3) . ?
C60 C65 1.384(3) . ?
C45 H45 0.9500 . ?
C45 C44 1.388(3) . ?
C66 C67 1.384(3) . ?
C66 C71 1.380(3) . ?
C31 H31 0.9500 . ?
C31 C30 1.385(3) . ?
C67 C68 1.376(4) . ?
C27 H27 0.9500 . ?
C27 C28 1.388(3) . ?
C20 C19 1.377(3) . ?
C34 H34 0.9500 . ?
C34 C35 1.389(3) . ?
C14 H14 0.9500 . ?
C14 C13 1.381(3) . ?
C10 H10 0.9500 . ?
C10 C11 1.388(3) . ?
C47 H47 0.9500 . ?
C47 C48 1.386(3) . ?
C71 C70 1.381(4) . ?
C4 C5 1.379(3) . ?
C7 C6 1.371(4) . ?
C44 H44 0.9500 . ?
C44 C43 1.380(3) . ?
C16 C17 1.375(3) . ?
C22 H22 0.9500 . ?
C22 C23 1.386(3) . ?
C28 H28 0.9500 . ?
C28 C29 1.379(4) . ?
C69 C68 1.377(4) . ?
C69 C70 1.375(4) . ?
C42 H42 0.9500 . ?
C42 C43 1.386(4) . ?
C38 H38 0.9500 . ?
C38 C37 1.387(3) . ?
C43 H43 0.9500 . ?
C35 H35 0.9500 . ?
C35 C36 1.385(4) . ?
C65 C64 1.374(4) . ?
C12 H12 0.9500 . ?
C12 C13 1.389(4) . ?
C12 C11 1.374(4) . ?
C36 H36 0.9500 . ?
C36 C37 1.378(4) . ?
C25 H25 0.9500 . ?
C25 C24 1.383(4) . ?
C19 C18 1.370(4) . ?
C52 H52 0.9500 . ?
C52 C50 1.387(4) . ?
C24 H24 0.9500 . ?
C24 C23 1.384(4) . ?
C23 H23 0.9500 . ?
C13 H13 0.9500 . ?
C30 H30 0.9500 . ?
C30 C29 1.381(4) . ?
C48 H48 0.9500 . ?
C48 C49 1.380(4) . ?
C6 C5 1.372(4) . ?
C11 H11 0.9500 . ?
C49 H49 0.9500 . ?
C49 C50 1.384(4) . ?
C37 H37 0.9500 . ?
C62 C63 1.365(4) . ?
C64 C63 1.363(4) . ?
C18 C17 1.373(4) . ?
C29 H29 0.9500 . ?
C54 H54 0.9500 . ?
C54 C55 1.382(4) . ?
C54 C53 1.378(4) . ?
C55 C57 1.394(4) . ?
C55 C56 1.491(4) . ?
C50 H50 0.9500 . ?
C58 H58 0.9500 . ?
C58 C57 1.369(4) . ?
C58 C59 1.378(4) . ?
C57 H57 0.9500 . ?
C53 H53 0.9500 . ?
C53 C59 1.375(4) . ?
C59 H59 0.9500 . ?
C56 H56A 0.9800 . ?
C56 H56B 0.9800 . ?
C56 H56C 0.9800 . ?
F22 C02W 1.343(9) . ?
C02W C02T 1.3900 . ?
C02W C02Y 1.3900 . ?
C02T H02T 0.9500 . ?
C02T C02U 1.3900 . ?
C02U H02U 0.9500 . ?
C02U C02R 1.3900 . ?
C02R H02R 0.9500 . ?
C02R C02X 1.3900 . ?
C02X H02X 0.9500 . ?
C02X C02Y 1.3900 . ?
C02Y H02Y 0.9500 . ?
C032 H032 0.9500 . ?
C032 C033 1.3900 . ?
C032 C02Z 1.3900 . ?
C033 H033 0.9500 . ?
C033 C035 1.3900 . ?
C035 H035 0.9500 . ?
C035 C031 1.3900 . ?
C031 H031 0.9500 . ?
C031 C030 1.3900 . ?
C030 H030 0.9500 . ?
C030 C02Z 1.3900 . ?
C02Z C034 1.331(9) . ?
C034 H03A 0.9800 . ?
C034 H03B 0.9800 . ?
C034 H03C 0.9800 . ?
F23 C75 1.401(10) . ?
C75 C74 1.3900 . ?
C75 C72 1.3900 . ?
C74 H74 0.9500 . ?
C74 C02V 1.3900 . ?
C02V H02V 0.9500 . ?
C02V C51 1.3900 . ?
C51 H51 0.9500 . ?
C51 C73 1.3900 . ?
C73 H73 0.9500 . ?
C73 C72 1.3900 . ?
C72 H72 0.9500 . ?
F21 C5A 1.395(14) . ?
C5A C4A 1.3900 . ?
C5A C1A 1.3900 . ?
C4A H4A 0.9500 . ?
C4A C76 1.3900 . ?
C76 H76 0.9500 . ?
C76 C3A 1.3900 . ?
C3A H3A 0.9500 . ?
C3A C2A 1.3900 . ?
C2A H2A 0.9500 . ?
C2A C1A 1.3900 . ?
C1A H1A 0.9500 . ?
C0 H0A 0.9800 . ?
C0 H0B 0.9800 . ?
C0 H0C 0.9800 . ?
C0 C78 1.331(13) . ?
C80 H80 0.9500 . ?
C80 C79 1.3900 . ?
C80 C40 1.3900 . ?
C79 H79 0.9500 . ?
C79 C77 1.3900 . ?
C77 H77 0.9500 . ?
C77 C81 1.3900 . ?
C81 H81 0.9500 . ?
C81 C78 1.3900 . ?
C78 C40 1.3900 . ?
C40 H40 0.9500 . ?

loop_
_geom_torsion_atom_site_label_1
_geom_torsion_atom_site_label_2
_geom_torsion_atom_site_label_3
_geom_torsion_atom_site_label_4
_geom_torsion
_geom_torsion_site_symmetry_1
_geom_torsion_site_symmetry_2
_geom_torsion_site_symmetry_3
_geom_torsion_site_symmetry_4
_geom_torsion_publ_flag
P2 N2 N3 C1 -178.93(14) . . . . ?
P2 C21 C26 C25 177.88(18) . . . . ?
P2 C21 C22 C23 -177.93(18) . . . . ?
P2 C39 C41 C42 -179.64(18) . . . . ?
P2 C39 C45 C44 179.91(17) . . . . ?
P2 C9 C14 C13 179.90(17) . . . . ?
P2 C9 C10 C11 -179.51(18) . . . . ?
P1 N1 C1 N3 -175.38(15) . . . . ?
P1 N1 C1 C2 3.9(3) . . . . ?
P1 C32 C31 C30 -176.76(19) . . . . ?
P1 C32 C27 C28 177.39(18) . . . . ?
P1 C33 C34 C35 177.83(19) . . . . ?
P1 C33 C38 C37 -177.1(2) . . . . ?
P1 C46 C47 C48 -179.66(17) . . . . ?
P1 C46 C52 C50 -179.60(19) . . . . ?
Al1 N1 C1 N3 -1.5(2) . . . . ?
Al1 N1 C1 C2 177.76(15) . . . . ?
Al1 N2 N3 C1 0.1(2) . . . . ?
Al1 C15 C20 F6 -0.5(3) . . . . ?
Al1 C15 C20 C19 178.38(18) . . . . ?
Al1 C15 C16 F10 0.8(3) . . . . ?
Al1 C15 C16 C17 -179.6(2) . . . . ?
Al1 C3 C8 F5 -3.7(3) . . . . ?
Al1 C3 C8 C7 175.81(18) . . . . ?
Al1 C3 C4 F1 3.4(3) . . . . ?
Al1 C3 C4 C5 -177.12(19) . . . . ?
Al2 C60 C65 F20 -5.5(3) . . . . ?
Al2 C60 C65 C64 175.2(2) . . . . ?
Al2 C66 C67 F11 -5.9(3) . . . . ?
Al2 C66 C67 C68 173.67(17) . . . . ?
Al2 C66 C71 F15 5.3(3) . . . . ?
Al2 C66 C71 C70 -172.70(19) . . . . ?
F6 C20 C19 F7 1.6(3) . . . . ?
F6 C20 C19 C18 179.9(2) . . . . ?
F5 C8 C7 F4 0.1(3) . . . . ?
F5 C8 C7 C6 -179.8(2) . . . . ?
F16 C61 C60 Al2 5.0(3) . . . . ?
F16 C61 C60 C65 -178.8(2) . . . . ?
F16 C61 C62 F17 -1.0(4) . . . . ?
F16 C61 C62 C63 179.6(3) . . . . ?
F11 C67 C68 F12 -0.5(3) . . . . ?
F11 C67 C68 C69 178.2(2) . . . . ?
F1 C4 C5 F2 1.7(4) . . . . ?
F1 C4 C5 C6 -178.8(2) . . . . ?
F10 C16 C17 F9 1.1(4) . . . . ?
F10 C16 C17 C18 -179.0(2) . . . . ?
F20 C65 C64 F19 1.0(4) . . . . ?
F20 C65 C64 C63 -179.3(3) . . . . ?
F15 C71 C70 F14 -0.9(3) . . . . ?
F15 C71 C70 C69 -179.6(2) . . . . ?
F7 C19 C18 F8 -2.5(4) . . . . ?
F7 C19 C18 C17 177.1(2) . . . . ?
F4 C7 C6 F3 -1.7(4) . . . . ?
F4 C7 C6 C5 178.4(2) . . . . ?
F13 C69 C68 F12 1.3(3) . . . . ?
F13 C69 C68 C67 -177.4(2) . . . . ?
F13 C69 C70 F14 0.1(4) . . . . ?
F13 C69 C70 C71 178.8(2) . . . . ?
N1 P1 C32 C31 -168.40(16) . . . . ?
N1 P1 C32 C27 12.8(2) . . . . ?
N1 P1 C33 C34 32.3(2) . . . . ?
N1 P1 C33 C38 -149.47(19) . . . . ?
N1 P1 C46 C47 76.07(18) . . . . ?
N1 P1 C46 C52 -104.88(18) . . . . ?
N1 Al1 N2 P2 177.98(15) . . . . ?
N1 Al1 N2 N3 -0.69(13) . . . . ?
N2 P2 C21 C26 28.2(2) . . . . ?
N2 P2 C21 C22 -154.19(17) . . . . ?
N2 P2 C39 C41 -160.24(16) . . . . ?
N2 P2 C39 C45 19.6(2) . . . . ?
N2 P2 C9 C14 79.14(18) . . . . ?
N2 P2 C9 C10 -100.59(18) . . . . ?
N2 N3 C1 N1 1.0(3) . . . . ?
N2 N3 C1 C2 -178.33(16) . . . . ?
F3 C6 C5 F2 0.2(4) . . . . ?
F3 C6 C5 C4 -179.3(2) . . . . ?
F8 C18 C17 F9 -0.4(4) . . . . ?
F8 C18 C17 C16 179.7(3) . . . . ?
F17 C62 C63 F18 0.9(5) . . . . ?
F17 C62 C63 C64 179.9(3) . . . . ?
F19 C64 C63 F18 -0.3(5) . . . . ?
F19 C64 C63 C62 -179.3(3) . . . . ?
C21 P2 N2 Al1 -121.58(14) . . . . ?
C21 P2 N2 N3 57.13(15) . . . . ?
C21 P2 C39 C41 76.71(19) . . . . ?
C21 P2 C39 C45 -103.44(18) . . . . ?
C21 P2 C9 C14 -162.39(16) . . . . ?
C21 P2 C9 C10 17.9(2) . . . . ?
C21 C26 C25 C24 0.4(4) . . . . ?
C21 C22 C23 C24 -0.2(4) . . . . ?
C32 P1 N1 Al1 117.98(13) . . . . ?
C32 P1 N1 C1 -69.58(17) . . . . ?
C32 P1 C33 C34 157.38(18) . . . . ?
C32 P1 C33 C38 -24.4(2) . . . . ?
C32 P1 C46 C47 -45.98(19) . . . . ?
C32 P1 C46 C52 133.07(18) . . . . ?
C32 C31 C30 C29 -1.2(4) . . . . ?
C32 C27 C28 C29 -0.2(4) . . . . ?
C15 Al1 N2 P2 -71.34(16) . . . . ?
C15 Al1 N2 N3 109.99(14) . . . . ?
C15 C20 C19 F7 -177.2(2) . . . . ?
C15 C20 C19 C18 1.0(4) . . . . ?
C15 C16 C17 F9 -178.5(2) . . . . ?
C15 C16 C17 C18 1.4(4) . . . . ?
C33 P1 N1 Al1 -118.73(13) . . . . ?
C33 P1 N1 C1 53.71(17) . . . . ?
C33 P1 C32 C31 69.1(2) . . . . ?
C33 P1 C32 C27 -109.68(19) . . . . ?
C33 P1 C46 C47 -166.00(16) . . . . ?
C33 P1 C46 C52 13.0(2) . . . . ?
C33 C34 C35 C36 -0.3(4) . . . . ?
C33 C38 C37 C36 -1.0(4) . . . . ?
C39 P2 N2 Al1 115.11(14) . . . . ?
C39 P2 N2 N3 -66.19(15) . . . . ?
C39 P2 C21 C26 152.86(17) . . . . ?
C39 P2 C21 C22 -29.5(2) . . . . ?
C39 P2 C9 C14 -41.90(19) . . . . ?
C39 P2 C9 C10 138.38(17) . . . . ?
C39 C41 C42 C43 -0.5(4) . . . . ?
C39 C45 C44 C43 0.0(4) . . . . ?
C9 P2 N2 Al1 -3.14(16) . . . . ?
C9 P2 N2 N3 175.56(13) . . . . ?
C9 P2 C21 C26 -87.82(18) . . . . ?
C9 P2 C21 C22 89.79(19) . . . . ?
C9 P2 C39 C41 -43.44(19) . . . . ?
C9 P2 C39 C45 136.40(17) . . . . ?
C9 C14 C13 C12 -0.2(3) . . . . ?
C9 C10 C11 C12 -0.6(4) . . . . ?
C3 Al1 N2 P2 62.53(16) . . . . ?
C3 Al1 N2 N3 -116.13(14) . . . . ?
C3 C8 C7 F4 -179.4(2) . . . . ?
C3 C8 C7 C6 0.6(4) . . . . ?
C3 C4 C5 F2 -177.8(2) . . . . ?
C3 C4 C5 C6 1.7(4) . . . . ?
C46 P1 N1 Al1 -0.35(15) . . . . ?
C46 P1 N1 C1 172.09(15) . . . . ?
C46 P1 C32 C31 -50.5(2) . . . . ?
C46 P1 C32 C27 130.74(19) . . . . ?
C46 P1 C33 C34 -84.29(19) . . . . ?
C46 P1 C33 C38 93.9(2) . . . . ?
C46 C47 C48 C49 -0.9(3) . . . . ?
C46 C52 C50 C49 -0.5(4) . . . . ?
C8 C3 C4 F1 178.0(2) . . . . ?
C8 C3 C4 C5 -2.6(3) . . . . ?
C8 C7 C6 F3 178.2(2) . . . . ?
C8 C7 C6 C5 -1.6(4) . . . . ?
C41 C39 C45 C44 -0.2(3) . . . . ?
C41 C42 C43 C44 0.3(4) . . . . ?
C26 C21 C22 C23 -0.3(3) . . . . ?
C26 C25 C24 C23 -1.0(4) . . . . ?
C61 C60 C65 F20 178.1(2) . . . . ?
C61 C60 C65 C64 -1.3(4) . . . . ?
C61 C62 C63 F18 -179.7(3) . . . . ?
C61 C62 C63 C64 -0.7(5) . . . . ?
C60 C61 C62 F17 178.7(3) . . . . ?
C60 C61 C62 C63 -0.7(5) . . . . ?
C60 C65 C64 F19 -179.7(2) . . . . ?
C60 C65 C64 C63 0.1(4) . . . . ?
C45 C39 C41 C42 0.5(3) . . . . ?
C45 C44 C43 C42 0.0(4) . . . . ?
C66 C67 C68 F12 179.9(2) . . . . ?
C66 C67 C68 C69 -1.4(3) . . . . ?
C66 C71 C70 F14 177.2(2) . . . . ?
C66 C71 C70 C69 -1.5(4) . . . . ?
C31 C32 C27 C28 -1.3(3) . . . . ?
C31 C30 C29 C28 -0.4(4) . . . . ?
C67 C66 C71 F15 -179.7(2) . . . . ?
C67 C66 C71 C70 2.3(3) . . . . ?
C27 C32 C31 C30 2.0(3) . . . . ?
C27 C28 C29 C30 1.1(4) . . . . ?
C20 C15 C16 F10 178.90(19) . . . . ?
C20 C15 C16 C17 -1.5(3) . . . . ?
C20 C19 C18 F8 179.2(2) . . . . ?
C20 C19 C18 C17 -1.2(4) . . . . ?
C34 C33 C38 C37 1.1(4) . . . . ?
C34 C35 C36 C37 0.4(4) . . . . ?
C14 C9 C10 C11 0.8(3) . . . . ?
C10 C9 C14 C13 -0.4(3) . . . . ?
C47 C46 C52 C50 -0.6(3) . . . . ?
C47 C48 C49 C50 -0.1(4) . . . . ?
C71 C66 C67 F11 179.59(19) . . . . ?
C71 C66 C67 C68 -0.8(3) . . . . ?
C4 C3 C8 F5 -178.12(19) . . . . ?
C4 C3 C8 C7 1.4(3) . . . . ?
C7 C6 C5 F2 -179.9(2) . . . . ?
C7 C6 C5 C4 0.5(4) . . . . ?
C16 C15 C20 F6 -178.55(19) . . . . ?
C16 C15 C20 C19 0.3(3) . . . . ?
C22 C21 C26 C25 0.2(3) . . . . ?
C38 C33 C34 C35 -0.4(4) . . . . ?
C68 C69 C70 F14 -179.6(2) . . . . ?
C68 C69 C70 C71 -0.9(4) . . . . ?
C35 C36 C37 C38 0.2(4) . . . . ?
C65 C64 C63 F18 180.0(3) . . . . ?
C65 C64 C63 C62 1.0(5) . . . . ?
C25 C24 C23 C22 0.9(4) . . . . ?
C19 C18 C17 F9 179.9(3) . . . . ?
C19 C18 C17 C16 0.1(4) . . . . ?
C52 C46 C47 C48 1.3(3) . . . . ?
C70 C69 C68 F12 -178.9(2) . . . . ?
C70 C69 C68 C67 2.3(3) . . . . ?
C13 C12 C11 C10 0.1(4) . . . . ?
C48 C49 C50 C52 0.9(4) . . . . ?
C11 C12 C13 C14 0.3(4) . . . . ?
C62 C61 C60 Al2 -174.7(2) . . . . ?
C62 C61 C60 C65 1.6(4) . . . . ?
C54 C55 C57 C58 2.5(5) . . . . ?
C54 C53 C59 C58 1.3(5) . . . . ?
C55 C54 C53 C59 0.3(5) . . . . ?
C57 C58 C59 C53 -1.0(5) . . . . ?
C53 C54 C55 C57 -2.2(5) . . . . ?
C53 C54 C55 C56 178.0(3) . . . . ?
C59 C58 C57 C55 -1.0(5) . . . . ?
C56 C55 C57 C58 -177.7(3) . . . . ?
F22 C02W C02T C02U -179.0(10) . . . . ?
F22 C02W C02Y C02X 179.0(10) . . . . ?
C02W C02T C02U C02R 0.0 . . . . ?
C02T C02W C02Y C02X 0.0 . . . . ?
C02T C02U C02R C02X 0.0 . . . . ?
C02U C02R C02X C02Y 0.0 . . . . ?
C02R C02X C02Y C02W 0.0 . . . . ?
C02Y C02W C02T C02U 0.0 . . . . ?
C032 C033 C035 C031 0.0 . . . . ?
C033 C032 C02Z C030 0.0 . . . . ?
C033 C032 C02Z C034 -177.6(5) . . . . ?
C033 C035 C031 C030 0.0 . . . . ?
C035 C031 C030 C02Z 0.0 . . . . ?
C031 C030 C02Z C032 0.0 . . . . ?
C031 C030 C02Z C034 177.3(5) . . . . ?
C02Z C032 C033 C035 0.0 . . . . ?
F23 C75 C74 C02V -177.8(12) . . . . ?
F23 C75 C72 C73 177.9(11) . . . . ?
C75 C74 C02V C51 0.0 . . . . ?
C74 C75 C72 C73 0.0 . . . . ?
C74 C02V C51 C73 0.0 . . . . ?
C02V C51 C73 C72 0.0 . . . . ?
C51 C73 C72 C75 0.0 . . . . ?
C72 C75 C74 C02V 0.0 . . . . ?
F21 C5A C4A C76 -179(3) . . . . ?
F21 C5A C1A C2A 179(3) . . . . ?
C5A C4A C76 C3A 0.0 . . . . ?
C4A C5A C1A C2A 0.0 . . . . ?
C4A C76 C3A C2A 0.0 . . . . ?
C76 C3A C2A C1A 0.0 . . . . ?
C3A C2A C1A C5A 0.0 . . . . ?
C1A C5A C4A C76 0.0 . . . . ?
C0 C78 C40 C80 -179.0(12) . . . . ?
C80 C79 C77 C81 0.0 . . . . ?
C79 C80 C40 C78 0.0 . . . . ?
C79 C77 C81 C78 0.0 . . . . ?
C77 C81 C78 C0 179.1(10) . . . . ?
C77 C81 C78 C40 0.0 . . . . ?
C81 C78 C40 C80 0.0 . . . . ?
C40 C80 C79 C77 0.0 . . . . ?
